data_2215730
loop_
_publ_author_name
'Das, Purak'
'Biswas, Achintesh Narayan'

_publ_section_title Chlorido{1-[2-(methylsulfanyl)phenyldiazenyl]naphtholato-\k^3^<i>O</i>,<i>N</i>,<i>S</i>}nickel(II)
_journal_coeditor_code AT2422
_journal_issue 11
_journal_name_full 'Acta Crystallographica Section E'
_journal_page_first m2740
_journal_page_last m2740
_journal_paper_doi 10.1107/S1600536807049719
_journal_volume 63
_journal_year 2007
_chemical_formula_iupac '[Ni (C17 H19 N2 S) Cl]'
_chemical_formula_moiety 'C17 H13 Cl N2 Ni O S'
_chemical_formula_sum 'C17 H13 Cl N2 Ni O S'
_chemical_formula_weight 387.51
_chemical_name_systematic Chlorido{1-[2-(methylsulfanyl)phenyldiazenyl]naphtholato-\k^3^O,N,S}nickel(II)
_space_group_IT_number 33
_symmetry_cell_setting orthorhombic
_symmetry_space_group_name_Hall 'P -2ac -2n'
_symmetry_space_group_name_H-M 'P n 21 a'
_atom_sites_solution_hydrogens geom
_atom_sites_solution_primary direct
_atom_sites_solution_secondary difmap
_audit_creation_method SHELXL97
_cell_angle_alpha 90.00
_cell_angle_beta 90.00
_cell_angle_gamma 90.00
_cell_formula_units_Z 4
_cell_length_a 28.717(4)
_cell_length_b 11.5393(14)
_cell_length_c 4.6660(6)
_cell_measurement_reflns_used 2728
_cell_measurement_temperature 293(2)
_cell_measurement_theta_max 24.99
_cell_measurement_theta_min 1.42
_cell_volume 1546.2(3)
_computing_cell_refinement 'SAINT (Bruker, 2000)'
_computing_data_collection 'SMART (Bruker, 1998)'
_computing_data_reduction 'SAINT (Bruker, 2000)'
_computing_molecular_graphics 'SHELXTL (Bruker, 1997)'
_computing_publication_material 'SHELXTL (Bruker, 1997)'
_computing_structure_refinement 'SHELXL97 (Sheldrick, 1997)'
_computing_structure_solution 'SHELXS97 (Sheldrick, 1997)'
_diffrn_ambient_temperature 293(2)
_diffrn_measured_fraction_theta_full 1.000
_diffrn_measured_fraction_theta_max 1.000
_diffrn_measurement_device_type 'Bruker SMART APEX CCD area-detector'
_diffrn_measurement_method '\f and \w'
_diffrn_radiation_monochromator graphite
_diffrn_radiation_source 'fine-focus sealed tube'
_diffrn_radiation_type MoK\a
_diffrn_radiation_wavelength 0.71073
_diffrn_reflns_av_R_equivalents 0.0500
_diffrn_reflns_av_sigmaI/netI 0.0421
_diffrn_reflns_limit_h_max 34
_diffrn_reflns_limit_h_min -34
_diffrn_reflns_limit_k_max 13
_diffrn_reflns_limit_k_min -13
_diffrn_reflns_limit_l_max 5
_diffrn_reflns_limit_l_min -5
_diffrn_reflns_number 13677
_diffrn_reflns_theta_full 24.99
_diffrn_reflns_theta_max 24.99
_diffrn_reflns_theta_min 1.42
_diffrn_standards_decay_% 0
_diffrn_standards_interval_count 0
_diffrn_standards_interval_time 0
_diffrn_standards_number 0
_exptl_absorpt_coefficient_mu 1.566
_exptl_absorpt_correction_T_max 0.744
_exptl_absorpt_correction_T_min 0.581
_exptl_absorpt_correction_type multi-scan
_exptl_absorpt_process_details '(SADABS; Sheldrick, 1996)'
_exptl_crystal_colour brown
_exptl_crystal_density_diffrn 1.665
_exptl_crystal_density_method 'not measured'
_exptl_crystal_description block
_exptl_crystal_F_000 792
_exptl_crystal_size_max 0.423
_exptl_crystal_size_mid 0.295
_exptl_crystal_size_min 0.190
_refine_diff_density_max 0.644
_refine_diff_density_min -0.505
_refine_ls_abs_structure_details 'Flack (1983), with 1292 Freidel pairs'
_refine_ls_abs_structure_Flack 0.04(2)
_refine_ls_extinction_method none
_refine_ls_goodness_of_fit_ref 1.187
_refine_ls_hydrogen_treatment constr
_refine_ls_matrix_type full
_refine_ls_number_parameters 209
_refine_ls_number_reflns 2728
_refine_ls_number_restraints 1
_refine_ls_restrained_S_all 1.187
_refine_ls_R_factor_all 0.0504
_refine_ls_R_factor_gt 0.0453
_refine_ls_shift/su_max 0.001
_refine_ls_shift/su_mean 0.000
_refine_ls_structure_factor_coef Fsqd
_refine_ls_weighting_details 'calc w = 1/[\s^2^(Fo^2^)+(0.0638P)^2^] where P=(Fo^2^+2Fc^2^)/3'
_refine_ls_weighting_scheme calc
_refine_ls_wR_factor_gt 0.1026
_refine_ls_wR_factor_ref 0.1134
_reflns_number_gt 2579
_reflns_number_total 2728
_reflns_threshold_expression I>2\s(I)
_cod_data_source_file at2422.cif
_cod_data_source_block I
_cod_database_code 2215730
_cod_database_fobs_code 2215730

loop_
_symmetry_equiv_pos_as_xyz
'x, y, z'
'x+1/2, y, -z+1/2'
'-x+1/2, y+1/2, z+1/2'
'-x, y+1/2, -z'

loop_
_atom_site_type_symbol
_atom_site_label
_atom_site_fract_x
_atom_site_fract_y
_atom_site_fract_z
_atom_site_U_iso_or_equiv
_atom_site_adp_type
_atom_site_calc_flag
_atom_site_refinement_flags
_atom_site_occupancy
Ni Ni1 0.56150(2) 0.00129(5) 0.28733(11) 0.03227(19) Uani d . 1
S S1 0.54404(5) 0.18260(11) 0.2816(3) 0.0355(3) Uani d . 1
O O1 0.57767(14) -0.1511(3) 0.3416(8) 0.0424(9) Uani d . 1
C C12 0.58366(17) 0.2283(5) 0.0137(10) 0.0347(11) Uani d . 1
C C2 0.61100(19) -0.2046(5) 0.2164(10) 0.0359(12) Uani d . 1
C C1 0.64243(17) -0.1529(4) 0.0188(11) 0.0328(11) Uani d . 1
C C11 0.61433(15) 0.1454(4) -0.0855(10) 0.0284(10) Uani d . 1
N N1 0.64058(13) -0.0413(3) -0.0621(8) 0.0315(9) Uani d . 1
C C8 0.7118(2) -0.1748(5) -0.3035(12) 0.0465(14) Uani d . 1
H H8 0.7099 -0.0971 -0.3552 0.056 Uiso calc R 1
C C3 0.6169(2) -0.3253(5) 0.2821(12) 0.0470(14) Uani d . 1
H H3 0.5963 -0.3608 0.4083 0.056 Uiso calc R 1
C C16 0.64729(18) 0.1740(5) -0.2918(11) 0.0390(12) Uani d . 1
H H16 0.6678 0.1184 -0.3621 0.047 Uiso calc R 1
C C4 0.6514(2) -0.3882(5) 0.1664(11) 0.0472(15) Uani d . 1
H H4 0.6542 -0.4658 0.2174 0.057 Uiso calc R 1
C C14 0.6185(2) 0.3707(5) -0.2884(11) 0.0488(15) Uani d . 1
H H14 0.6200 0.4462 -0.3576 0.059 Uiso calc R 1
C C10 0.67968(17) -0.2211(5) -0.1069(11) 0.0344(11) Uani d . 1
C C15 0.64898(19) 0.2874(5) -0.3907(12) 0.0408(13) Uani d . 1
H H15 0.6710 0.3077 -0.5280 0.049 Uiso calc R 1
C C9 0.68426(19) -0.3401(5) -0.0339(12) 0.0408(13) Uani d . 1
N N2 0.60954(13) 0.0300(3) 0.0295(8) 0.0270(9) Uani d . 1
C C17 0.4890(2) 0.2028(5) 0.1036(14) 0.0492(15) Uani d . 1
H H17A 0.4859 0.2823 0.0462 0.074 Uiso calc R 1
H H17B 0.4642 0.1830 0.2322 0.074 Uiso calc R 1
H H17C 0.4876 0.1539 -0.0625 0.074 Uiso calc R 1
C C5 0.7201(2) -0.4051(6) -0.1506(12) 0.0472(14) Uani d . 1
H H5 0.7233 -0.4823 -0.0975 0.057 Uiso calc R 1
C C13 0.58585(19) 0.3419(4) -0.0849(11) 0.0391(12) Uani d . 1
H H13 0.5655 0.3977 -0.0140 0.047 Uiso calc R 1
C C7 0.7461(2) -0.2437(5) -0.4200(15) 0.0557(16) Uani d . 1
H H7 0.7666 -0.2127 -0.5541 0.067 Uiso calc R 1
C C6 0.7505(2) -0.3591(5) -0.3389(13) 0.0548(16) Uani d . 1
H H6 0.7742 -0.4045 -0.4146 0.066 Uiso calc R 1
Cl Cl1 0.50075(5) -0.02334(13) 0.5684(4) 0.0566(4) Uani d . 1

loop_
_atom_site_aniso_label
_atom_site_aniso_U_11
_atom_site_aniso_U_22
_atom_site_aniso_U_33
_atom_site_aniso_U_12
_atom_site_aniso_U_13
_atom_site_aniso_U_23
Ni1 0.0357(3) 0.0281(3) 0.0330(3) -0.0016(3) 0.0049(2) 0.0013(4)
S1 0.0442(8) 0.0305(7) 0.0318(7) 0.0008(6) 0.0014(5) -0.0027(6)
O1 0.042(2) 0.030(2) 0.054(2) 0.0021(17) 0.0135(19) 0.0033(17)
C12 0.041(3) 0.032(2) 0.031(3) -0.004(2) -0.004(2) 0.003(2)
C2 0.039(3) 0.034(3) 0.035(3) 0.000(2) 0.001(2) 0.002(2)
C1 0.030(3) 0.030(3) 0.038(3) -0.002(2) 0.000(2) 0.002(2)
C11 0.025(2) 0.029(2) 0.031(3) -0.002(2) -0.009(2) 0.006(2)
N1 0.030(2) 0.030(2) 0.035(2) 0.0012(17) -0.0033(18) 0.0008(17)
C8 0.045(3) 0.040(3) 0.055(4) 0.002(3) 0.014(3) 0.002(3)
C3 0.054(4) 0.034(3) 0.053(3) 0.001(3) 0.008(3) 0.012(3)
C16 0.032(3) 0.038(3) 0.047(3) -0.002(2) 0.000(2) 0.005(2)
C4 0.066(4) 0.031(3) 0.045(3) 0.006(3) 0.002(3) 0.008(2)
C14 0.069(4) 0.034(3) 0.043(3) -0.005(3) -0.007(3) 0.010(3)
C10 0.030(3) 0.038(3) 0.035(3) 0.001(2) -0.002(2) 0.004(2)
C15 0.039(3) 0.041(3) 0.042(3) -0.009(2) 0.001(2) 0.012(2)
C9 0.047(3) 0.033(3) 0.042(3) 0.005(2) -0.001(2) -0.003(2)
N2 0.023(2) 0.028(2) 0.030(2) -0.0004(17) -0.0031(16) 0.0012(16)
C17 0.043(3) 0.055(4) 0.050(3) 0.012(3) -0.001(3) -0.013(3)
C5 0.050(4) 0.036(3) 0.056(3) 0.014(3) -0.004(3) 0.002(3)
C13 0.050(3) 0.022(3) 0.045(3) 0.008(2) -0.001(3) 0.002(2)
C7 0.046(3) 0.051(4) 0.070(4) 0.002(3) 0.021(3) 0.009(3)
C6 0.049(4) 0.051(4) 0.064(4) 0.009(3) 0.010(3) -0.013(3)
Cl1 0.0605(9) 0.0400(8) 0.0694(10) -0.0014(6) 0.0323(7) 0.0028(7)

loop_
_atom_type_symbol
_atom_type_description
_atom_type_scat_dispersion_real
_atom_type_scat_dispersion_imag
_atom_type_scat_source
C C 0.0033 0.0016 'International Tables Vol C Tables 4.2.6.8 and 6.1.1.4'
H H 0.0000 0.0000 'International Tables Vol C Tables 4.2.6.8 and 6.1.1.4'
N N 0.0061 0.0033 'International Tables Vol C Tables 4.2.6.8 and 6.1.1.4'
Ni Ni 0.3393 1.1124 'International Tables Vol C Tables 4.2.6.8 and 6.1.1.4'
O O 0.0106 0.0060 'International Tables Vol C Tables 4.2.6.8 and 6.1.1.4'
S S 0.1246 0.1234 'International Tables Vol C Tables 4.2.6.8 and 6.1.1.4'
Cl Cl 0.1484 0.1585 'International Tables Vol C Tables 4.2.6.8 and 6.1.1.4'

loop_
_geom_angle_atom_site_label_1
_geom_angle_atom_site_label_2
_geom_angle_atom_site_label_3
_geom_angle
_geom_angle_publ_flag
O1 Ni1 N2 94.14(16) y
O1 Ni1 S1 172.66(13) ?
N2 Ni1 S1 89.52(12) y
O1 Ni1 Cl1 89.69(12) y
N2 Ni1 Cl1 175.02(12) ?
S1 Ni1 Cl1 87.04(6) y
C12 S1 C17 101.5(3) ?
C12 S1 Ni1 98.54(19) ?
C17 S1 Ni1 109.6(2) ?
C2 O1 Ni1 126.0(3) ?
C11 C12 C13 120.9(5) ?
C11 C12 S1 116.2(4) ?
C13 C12 S1 122.9(4) ?
O1 C2 C1 124.7(5) ?
O1 C2 C3 117.3(5) ?
C1 C2 C3 118.0(5) ?
N1 C1 C2 124.0(5) ?
N1 C1 C10 115.8(5) ?
C2 C1 C10 120.2(5) ?
C12 C11 C16 120.2(5) ?
C12 C11 N2 117.0(4) ?
C16 C11 N2 122.8(4) ?
N2 N1 C1 123.2(4) ?
C7 C8 C10 120.4(6) ?
C7 C8 H8 119.8 ?
C10 C8 H8 119.8 ?
C4 C3 C2 121.8(5) ?
C4 C3 H3 119.1 ?
C2 C3 H3 119.1 ?
C15 C16 C11 118.5(5) ?
C15 C16 H16 120.7 ?
C11 C16 H16 120.7 ?
C3 C4 C9 122.5(5) ?
C3 C4 H4 118.8 ?
C9 C4 H4 118.8 ?
C13 C14 C15 120.0(5) ?
C13 C14 H14 120.0 ?
C15 C14 H14 120.0 ?
C8 C10 C9 117.6(5) ?
C8 C10 C1 122.7(5) ?
C9 C10 C1 119.7(5) ?
C14 C15 C16 121.2(5) ?
C14 C15 H15 119.4 ?
C16 C15 H15 119.4 ?
C5 C9 C10 119.8(5) ?
C5 C9 C4 122.3(5) ?
C10 C9 C4 117.9(5) ?
N1 N2 C11 113.7(4) ?
N1 N2 Ni1 127.9(3) ?
C11 N2 Ni1 118.4(3) ?
S1 C17 H17A 109.5 ?
S1 C17 H17B 109.5 ?
H17A C17 H17B 109.5 ?
S1 C17 H17C 109.5 ?
H17A C17 H17C 109.5 ?
H17B C17 H17C 109.5 ?
C6 C5 C9 121.6(6) ?
C6 C5 H5 119.2 ?
C9 C5 H5 119.2 ?
C14 C13 C12 119.2(5) ?
C14 C13 H13 120.4 ?
C12 C13 H13 120.4 ?
C8 C7 C6 120.6(6) ?
C8 C7 H7 119.7 ?
C6 C7 H7 119.7 ?
C5 C6 C7 119.8(5) ?
C5 C6 H6 120.1 ?
C7 C6 H6 120.1 ?

loop_
_geom_bond_atom_site_label_1
_geom_bond_atom_site_label_2
_geom_bond_distance
_geom_bond_publ_flag
Ni1 O1 1.836(4) y
Ni1 N2 1.860(4) y
Ni1 S1 2.1516(14) y
Ni1 Cl1 2.2009(15) y
S1 C12 1.771(5) ?
S1 C17 1.800(6) ?
O1 C2 1.280(6) ?
C12 C11 1.380(7) ?
C12 C13 1.391(7) ?
C2 C1 1.421(7) ?
C2 C3 1.437(8) ?
C1 N1 1.343(6) ?
C1 C10 1.452(7) ?
C11 C16 1.390(7) ?
C11 N2 1.442(6) ?
N1 N2 1.286(5) ?
C8 C7 1.379(8) ?
C8 C10 1.407(8) ?
C8 H8 0.9300 ?
C3 C4 1.341(8) ?
C3 H3 0.9300 ?
C16 C15 1.388(8) ?
C16 H16 0.9300 ?
C4 C9 1.439(8) ?
C4 H4 0.9300 ?
C14 C13 1.374(8) ?
C14 C15 1.386(8) ?
C14 H14 0.9300 ?
C10 C9 1.421(7) ?
C15 H15 0.9300 ?
C9 C5 1.385(8) ?
C17 H17A 0.9600 ?
C17 H17B 0.9600 ?
C17 H17C 0.9600 ?
C5 C6 1.346(8) ?
C5 H5 0.9300 ?
C13 H13 0.9300 ?
C7 C6 1.390(8) ?
C7 H7 0.9300 ?
C6 H6 0.9300 ?

loop_
_geom_hbond_atom_site_label_D
_geom_hbond_atom_site_label_H
_geom_hbond_atom_site_label_A
_geom_hbond_site_symmetry_A
_geom_hbond_distance_DH
_geom_hbond_distance_HA
_geom_hbond_distance_DA
_geom_hbond_angle_DHA
_geom_hbond_publ_flag
C17 H17C Cl1 1_554 0.96 2.70 3.628(6) 163 yes

loop_
_geom_torsion_atom_site_label_1
_geom_torsion_atom_site_label_2
_geom_torsion_atom_site_label_3
_geom_torsion_atom_site_label_4
_geom_torsion
N2 Ni1 S1 C12 5.10(19)
Cl1 Ni1 S1 C12 -171.29(17)
N2 Ni1 S1 C17 110.7(3)
Cl1 Ni1 S1 C17 -65.7(2)
N2 Ni1 O1 C2 -2.0(4)
Cl1 Ni1 O1 C2 174.8(4)
C17 S1 C12 C11 -117.6(4)
Ni1 S1 C12 C11 -5.4(4)
C17 S1 C12 C13 65.3(5)
Ni1 S1 C12 C13 177.5(4)
Ni1 O1 C2 C1 2.3(7)
Ni1 O1 C2 C3 -177.9(4)
O1 C2 C1 N1 -0.6(8)
C3 C2 C1 N1 179.6(5)
O1 C2 C1 C10 178.8(5)
C3 C2 C1 C10 -1.0(7)
C13 C12 C11 C16 -1.6(8)
S1 C12 C11 C16 -178.8(4)
C13 C12 C11 N2 179.8(4)
S1 C12 C11 N2 2.6(6)
C2 C1 N1 N2 -0.9(8)
C10 C1 N1 N2 179.7(4)
O1 C2 C3 C4 -178.6(5)
C1 C2 C3 C4 1.2(8)
C12 C11 C16 C15 1.0(8)
N2 C11 C16 C15 179.6(4)
C2 C3 C4 C9 -1.0(9)
C7 C8 C10 C9 0.3(9)
C7 C8 C10 C1 -179.0(5)
N1 C1 C10 C8 -0.6(8)
C2 C1 C10 C8 180.0(5)
N1 C1 C10 C9 -179.9(5)
C2 C1 C10 C9 0.7(7)
C13 C14 C15 C16 0.2(9)
C11 C16 C15 C14 -0.3(8)
C8 C10 C9 C5 1.5(8)
C1 C10 C9 C5 -179.2(5)
C8 C10 C9 C4 -179.8(5)
C1 C10 C9 C4 -0.4(8)
C3 C4 C9 C5 179.3(6)
C3 C4 C9 C10 0.6(9)
C1 N1 N2 C11 179.9(4)
C1 N1 N2 Ni1 0.6(6)
C12 C11 N2 N1 -176.9(4)
C16 C11 N2 N1 4.5(6)
C12 C11 N2 Ni1 2.5(5)
C16 C11 N2 Ni1 -176.1(4)
O1 Ni1 N2 N1 0.7(4)
S1 Ni1 N2 N1 174.3(4)
O1 Ni1 N2 C11 -178.6(3)
S1 Ni1 N2 C11 -5.0(3)
C10 C9 C5 C6 -1.7(9)
C4 C9 C5 C6 179.6(6)
C15 C14 C13 C12 -0.7(8)
C11 C12 C13 C14 1.4(8)
S1 C12 C13 C14 178.4(4)
C10 C8 C7 C6 -1.9(10)
C9 C5 C6 C7 0.1(10)
C8 C7 C6 C5 1.7(10)
